data_7720547
loop_
_publ_author_name
'Chakraborty, Anuj Baran'
'Hazra, Rajib'
'Mukherjee, Srimayee'
'Majumdar, Amit'

_publ_section_title
;
 Electronic effects of substituents on the catalytic conversion of
 thiolates to alcohols by carboxylate bridged nonheme binuclear Fe(II) and
 Co(II) complexes.
;
_journal_issue 3
_journal_name_full 'Dalton transactions (Cambridge, England : 2003)'
_journal_page_first 1335
_journal_page_last 1348
_journal_paper_doi 10.1039/d5dt02420j
_journal_volume 55
_journal_year 2026
_chemical_formula_moiety 'C86 H75 F2 Fe2 N11 O3, 2(B F4), C2 H3 N'
_chemical_formula_sum 'C88 H78 B2 F10 Fe2 N12 O3'
_chemical_formula_weight 1674.94
_space_group_crystal_system triclinic
_space_group_IT_number 2
_space_group_name_Hall '-P 1'
_space_group_name_H-M_alt 'P -1'
_atom_sites_solution_hydrogens geom
_audit_creation_date 2025-06-09
_audit_creation_method
;
Olex2 1.2
(compiled 2018.05.29 svn.r3508 for OlexSys, GUI svn.r5506)
;
_audit_update_record
;
2025-09-16 deposited with the CCDC.	2025-12-15 downloaded from the CCDC.
;
_cell_angle_alpha 92.180(2)
_cell_angle_beta 106.103(2)
_cell_angle_gamma 91.798(2)
_cell_formula_units_Z 2
_cell_length_a 14.2379(6)
_cell_length_b 15.3665(6)
_cell_length_c 21.6986(9)
_cell_measurement_reflns_used 9670
_cell_measurement_temperature 140(2)
_cell_measurement_theta_max 25.61
_cell_measurement_theta_min 2.31
_cell_volume 4553.5(3)
_computing_cell_refinement 'SAINT V8.38A (?, 2016)'
_computing_data_reduction 'SAINT V8.38A (?, 2016)'
_computing_molecular_graphics 'Olex2 (Dolomanov et al., 2009)'
_computing_publication_material 'Olex2 (Dolomanov et al., 2009)'
_computing_structure_refinement 'ShelXL (Sheldrick, 2015)'
_computing_structure_solution 'XT (Sheldrick, 2015)'
_diffrn_ambient_temperature 140(2)
_diffrn_measured_fraction_theta_full 1.000
_diffrn_measured_fraction_theta_max 0.997
_diffrn_measurement_device_type 'Bruker D8VENTURE with PHOTON II Detector'
_diffrn_measurement_method 'phi, omega and kappa scan'
_diffrn_radiation_probe x-ray
_diffrn_radiation_type MoK\a
_diffrn_radiation_wavelength 0.71073
_diffrn_reflns_av_R_equivalents 0.0805
_diffrn_reflns_av_unetI/netI 0.0508
_diffrn_reflns_Laue_measured_fraction_full 1.000
_diffrn_reflns_Laue_measured_fraction_max 0.997
_diffrn_reflns_limit_h_max 17
_diffrn_reflns_limit_h_min -17
_diffrn_reflns_limit_k_max 18
_diffrn_reflns_limit_k_min -18
_diffrn_reflns_limit_l_max 26
_diffrn_reflns_limit_l_min -26
_diffrn_reflns_number 125731
_diffrn_reflns_point_group_measured_fraction_full 1.000
_diffrn_reflns_point_group_measured_fraction_max 0.997
_diffrn_reflns_theta_full 25.242
_diffrn_reflns_theta_max 25.690
_diffrn_reflns_theta_min 1.952
_diffrn_source_type Micro-focus
_diffrn_standards_number 0
_exptl_absorpt_coefficient_mu 0.391
_exptl_absorpt_correction_T_max 0.7395
_exptl_absorpt_correction_T_min 0.6902
_exptl_absorpt_correction_type multi-scan
_exptl_absorpt_process_details
;
SADABS-2016/2 (Bruker,2016/2) was used for absorption correction.
wR2(int) was 0.1372 before and 0.0837 after correction.
The Ratio of minimum to maximum transmission is 0.9333.
The \l/2 correction factor is Not present.
;
_exptl_crystal_colour brown
_exptl_crystal_density_diffrn 1.222
_exptl_crystal_density_method 'not measured'
_exptl_crystal_description block
_exptl_crystal_F_000 1732
_exptl_crystal_size_max 0.24
_exptl_crystal_size_mid 0.22
_exptl_crystal_size_min 0.2
_refine_diff_density_max 0.687
_refine_diff_density_min -0.920
_refine_diff_density_rms 0.095
_refine_ls_extinction_method none
_refine_ls_goodness_of_fit_ref 1.035
_refine_ls_hydrogen_treatment constr
_refine_ls_matrix_type full
_refine_ls_number_parameters 1038
_refine_ls_number_reflns 17264
_refine_ls_number_restraints 82
_refine_ls_restrained_S_all 1.055
_refine_ls_R_factor_all 0.0793
_refine_ls_R_factor_gt 0.0627
_refine_ls_shift/su_max 0.001
_refine_ls_shift/su_mean 0.000
_refine_ls_structure_factor_coef Fsqd
_refine_ls_weighting_details 'w=1/[\s^2^(Fo^2^)+(0.0849P)^2^+5.6185P] where P=(Fo^2^+2Fc^2^)/3'
_refine_ls_weighting_scheme calc
_refine_ls_wR_factor_gt 0.1624
_refine_ls_wR_factor_ref 0.1700
_reflns_Friedel_coverage 0.000
_reflns_number_gt 13415
_reflns_number_total 17264
_reflns_threshold_expression 'I > 2\s(I)'
_cod_data_source_file d5dt02420j2.cif
_cod_data_source_block mo_am060625a_0m
_cod_original_sg_symbol_H-M P-1
_cod_database_code 7720547
_shelx_shelxl_version_number 2018/3
_shelx_space_group_comment
;
The symmetry employed for this shelxl refinement is uniquely defined
by the following loop, which should always be used as a source of
symmetry information in preference to the above space-group names.
They are only intended as comments.
;
_shelx_estimated_absorpt_t_max 0.926
_shelx_estimated_absorpt_t_min 0.912
_olex2_refinement_description
;
1. Fixed Uiso
 At 1.2 times of:
  All C(H) groups, All C(H,H) groups
 At 1.5 times of:
  All C(H,H,H) groups
2. Restrained distances
 F8-B2 \\sim F7-B2 \\sim F10B-B2 \\sim F10A-B2 \\sim F9A-B2 \\sim F9B-B2
 with sigma of 0.02
 C72B-C71 \\sim C73B-C72B \\sim C74B-C73B \\sim C75B-C74B \\sim C76B-C75B \\sim
C76B-C71 \\sim C72A-
 C71 \\sim C73A-C72A \\sim C74A-C73A \\sim C75A-C74A \\sim C76A-C75A \\sim
C76A-C71
 with sigma of 0.02
 N12B-C88 \\sim N12A-C88
 with sigma of 0.02
3. Uiso/Uaniso restraints and constraints
Uanis(C71) = Uanis(C72A) = Uanis(C73A) = Uanis(C74A) = Uanis(C75A) =
Uanis(C76A) = Uanis(C72B) = Uanis(C73B) = Uanis(C74B) = Uanis(C75B) =
Uanis(C76B)
Uanis(F7) = Uanis(F9A) = Uanis(F9B) = Uanis(F10A) = Uanis(F10B)
Uanis(N12A) = Uanis(N12B)
Uanis(C88) = Uanis(N12A) = Uanis(N12B)
4. Others
 Sof(C72B)=Sof(H72B)=Sof(C73B)=Sof(H73B)=Sof(C74B)=Sof(H74B)=Sof(C75B)=
 Sof(H75B)=Sof(C76B)=Sof(H76B)=Sof(F9B)=Sof(F10B)=Sof(N12B)=1-FVAR(1)
 Sof(C72A)=Sof(H72A)=Sof(C73A)=Sof(H73A)=Sof(C74A)=Sof(H74A)=Sof(C75A)=
 Sof(H75A)=Sof(C76A)=Sof(H76A)=Sof(F9A)=Sof(F10A)=Sof(N12A)=FVAR(1)
5.a Secondary CH2 refined with riding coordinates:
 C8(H8A,H8B), C9(H9A,H9B), C26(H26A,H26B), C43(H43A,H43B), C44(H44A,H44B),
 C61(H61A,H61B)
5.b Aromatic/amide H refined with riding coordinates:
 C3(H3), C6(H6), C13(H13), C14(H14), C15(H15), C16(H16), C17(H17), C20(H20),
 C21(H21), C22(H22), C23(H23), C24(H24), C30(H30), C31(H31), C32(H32), C33(H33),
  C34(H34), C37(H37), C38(H38), C39(H39), C40(H40), C41(H41), C48(H48),
 C49(H49), C50(H50), C51(H51), C52(H52), C55(H55), C56(H56), C57(H57), C58(H58),
  C59(H59), C65(H65), C66(H66), C67(H67), C68(H68), C69(H69), C72A(H72A),
 C72B(H72B), C73A(H73A), C73B(H73B), C74A(H74A), C74B(H74B), C75A(H75A),
 C75B(H75B), C76A(H76A), C76B(H76B), C81(H81), C82(H82), C83(H83)
5.c Idealised Me refined as rotating group:
 C5(H5A,H5B,H5C), C25(H25A,H25B,H25C), C42(H42A,H42B,H42C), C60(H60A,H60B,
 H60C), C77(H77A,H77B,H77C), C86(H86A,H86B,H86C), C87(H87A,H87B,H87C)
;
_smtbx_masks_void_probe_radius 1.2
_smtbx_masks_void_truncation_radius 1.2
_olex2_submission_special_instructions 'No special instructions were received'

loop_
_space_group_symop_operation_xyz
'x, y, z'
'-x, -y, -z'

loop_
_atom_site_label
_atom_site_type_symbol
_atom_site_fract_x
_atom_site_fract_y
_atom_site_fract_z
_atom_site_U_iso_or_equiv
_atom_site_adp_type
_atom_site_occupancy
_atom_site_site_symmetry_order
_atom_site_calc_flag
_atom_site_refinement_flags_posn
_atom_site_refinement_flags_adp
_atom_site_refinement_flags_occupancy
_atom_site_disorder_assembly
_atom_site_disorder_group
Fe1 Fe 0.28131(3) 0.72764(3) 0.79283(2) 0.02241(12) Uani 1 1 d . . . . .
Fe2 Fe 0.49559(3) 0.76566(3) 0.74451(2) 0.02657(12) Uani 1 1 d . . . . .
F1 F 0.48646(19) 0.57752(16) 0.94836(13) 0.0744(9) Uani 1 1 d . . . . .
F2 F 0.63272(16) 0.85684(13) 0.95750(10) 0.0484(5) Uani 1 1 d . . . . .
O1 O 0.36619(15) 0.70053(13) 0.73114(10) 0.0261(5) Uani 1 1 d . . . . .
O2 O 0.40448(16) 0.71415(15) 0.87239(10) 0.0330(5) Uani 1 1 d . . . . .
O3 O 0.53566(16) 0.75958(14) 0.84223(10) 0.0327(5) Uani 1 1 d . . . . .
N1 N 0.24794(18) 0.58171(16) 0.78841(12) 0.0245(5) Uani 1 1 d . . . . .
N2 N 0.14952(18) 0.71692(16) 0.71359(12) 0.0251(5) Uani 1 1 d . . . . .
N3 N 0.07008(18) 0.62355(16) 0.63584(12) 0.0261(6) Uani 1 1 d . . . . .
N4 N 0.20277(18) 0.71106(16) 0.86471(12) 0.0262(6) Uani 1 1 d . . . . .
N5 N 0.15414(19) 0.62031(17) 0.92709(12) 0.0283(6) Uani 1 1 d . . . . .
N6 N 0.43964(18) 0.79255(16) 0.63673(12) 0.0260(6) Uani 1 1 d . . . . .
N7 N 0.56619(19) 0.88759(17) 0.73496(12) 0.0289(6) Uani 1 1 d . . . . .
N8 N 0.5735(2) 1.00107(17) 0.67680(13) 0.0323(6) Uani 1 1 d . . . . .
N9 N 0.56417(19) 0.66712(17) 0.70291(13) 0.0295(6) Uani 1 1 d . . . . .
N10 N 0.57160(18) 0.60490(17) 0.61151(13) 0.0288(6) Uani 1 1 d . . . . .
N11 N 0.3319(2) 0.86142(18) 0.78963(14) 0.0352(6) Uani 1 1 d . . . . .
C1 C 0.3388(2) 0.63716(19) 0.68346(14) 0.0239(6) Uani 1 1 d . . . . .
C2 C 0.3173(2) 0.5527(2) 0.69761(15) 0.0265(7) Uani 1 1 d . . . . .
C3 C 0.2865(2) 0.4887(2) 0.64810(15) 0.0277(7) Uani 1 1 d . . . . .
H3 H 0.271190 0.431303 0.658105 0.033 Uiso 1 1 calc R . . . .
C4 C 0.2777(2) 0.5068(2) 0.58428(15) 0.0303(7) Uani 1 1 d . . . . .
C5 C 0.2394(3) 0.4376(2) 0.53080(17) 0.0404(8) Uani 1 1 d . . . . .
H5A H 0.281777 0.387788 0.538309 0.061 Uiso 1 1 calc GR . . . .
H5B H 0.238905 0.461798 0.489578 0.061 Uiso 1 1 calc GR . . . .
H5C H 0.172713 0.418398 0.529905 0.061 Uiso 1 1 calc GR . . . .
C6 C 0.2998(2) 0.5920(2) 0.57143(15) 0.0297(7) Uani 1 1 d . . . . .
H6 H 0.294326 0.605901 0.528310 0.036 Uiso 1 1 calc R . . . .
C7 C 0.3298(2) 0.6577(2) 0.61988(15) 0.0281(7) Uani 1 1 d . . . . .
C8 C 0.3225(2) 0.5328(2) 0.76596(15) 0.0276(7) Uani 1 1 d . . . . .
H8A H 0.310640 0.469459 0.768736 0.033 Uiso 1 1 calc R . . . .
H8B H 0.388671 0.549363 0.794137 0.033 Uiso 1 1 calc R . . . .
C9 C 0.1479(2) 0.5632(2) 0.74465(15) 0.0273(7) Uani 1 1 d . . . . .
H9A H 0.099803 0.560171 0.769953 0.033 Uiso 1 1 calc R . . . .
H9B H 0.145186 0.506363 0.721049 0.033 Uiso 1 1 calc R . . . .
C10 C 0.1229(2) 0.63430(19) 0.69795(14) 0.0253(6) Uani 1 1 d . . . . .
C11 C 0.1116(2) 0.76244(19) 0.65891(14) 0.0240(6) Uani 1 1 d . . . . .
C12 C 0.1242(2) 0.85819(19) 0.65922(15) 0.0269(7) Uani 1 1 d . . . . .
C13 C 0.1154(2) 0.9100(2) 0.71133(16) 0.0327(7) Uani 1 1 d . . . . .
H13 H 0.098484 0.883721 0.745947 0.039 Uiso 1 1 calc R . . . .
C14 C 0.1310(3) 0.9992(2) 0.71289(19) 0.0465(9) Uani 1 1 d . . . . .
H14 H 0.125081 1.033942 0.748679 0.056 Uiso 1 1 calc R . . . .
C15 C 0.1552(3) 1.0384(2) 0.66300(19) 0.0479(10) Uani 1 1 d . . . . .
H15 H 0.166447 1.099782 0.664608 0.057 Uiso 1 1 calc R . . . .
C16 C 0.1631(3) 0.9883(2) 0.61061(19) 0.0423(9) Uani 1 1 d . . . . .
H16 H 0.179724 1.015393 0.576185 0.051 Uiso 1 1 calc R . . . .
C17 C 0.1469(2) 0.8983(2) 0.60806(16) 0.0315(7) Uani 1 1 d . . . . .
H17 H 0.151311 0.864147 0.571610 0.038 Uiso 1 1 calc R . . . .
C18 C 0.0622(2) 0.7051(2) 0.60991(15) 0.0265(7) Uani 1 1 d . . . . .
C19 C 0.0117(2) 0.7178(2) 0.54153(15) 0.0300(7) Uani 1 1 d . . . . .
C20 C -0.0703(3) 0.7681(2) 0.52505(16) 0.0361(8) Uani 1 1 d . . . . .
H20 H -0.095328 0.793368 0.557556 0.043 Uiso 1 1 calc R . . . .
C21 C -0.1156(3) 0.7811(2) 0.46066(17) 0.0441(9) Uani 1 1 d . . . . .
H21 H -0.171435 0.815638 0.449224 0.053 Uiso 1 1 calc R . . . .
C22 C -0.0797(3) 0.7442(2) 0.41350(17) 0.0455(9) Uani 1 1 d . . . . .
H22 H -0.111208 0.752968 0.369624 0.055 Uiso 1 1 calc R . . . .
C23 C 0.0017(3) 0.6947(3) 0.42958(17) 0.0438(9) Uani 1 1 d . . . . .
H23 H 0.026410 0.669383 0.396920 0.053 Uiso 1 1 calc R . . . .
C24 C 0.0477(3) 0.6819(2) 0.49383(16) 0.0379(8) Uani 1 1 d . . . . .
H24 H 0.104188 0.648128 0.504987 0.046 Uiso 1 1 calc R . . . .
C25 C 0.0238(3) 0.5413(2) 0.60351(16) 0.0357(8) Uani 1 1 d . . . . .
H25A H 0.074540 0.501149 0.600164 0.054 Uiso 1 1 calc GR . . . .
H25B H -0.017118 0.552471 0.560406 0.054 Uiso 1 1 calc GR . . . .
H25C H -0.016803 0.515250 0.628346 0.054 Uiso 1 1 calc GR . . . .
C26 C 0.2509(2) 0.55949(19) 0.85462(14) 0.0274(7) Uani 1 1 d . . . . .
H26A H 0.319555 0.556014 0.880947 0.033 Uiso 1 1 calc R . . . .
H26B H 0.216589 0.502349 0.854216 0.033 Uiso 1 1 calc R . . . .
C27 C 0.2017(2) 0.6293(2) 0.88187(14) 0.0262(7) Uani 1 1 d . . . . .
C28 C 0.1532(2) 0.7573(2) 0.90052(14) 0.0269(7) Uani 1 1 d . . . . .
C29 C 0.1391(3) 0.8513(2) 0.89383(15) 0.0313(7) Uani 1 1 d . . . . .
C30 C 0.2193(3) 0.9081(2) 0.89844(19) 0.0451(9) Uani 1 1 d . . . . .
H30 H 0.283062 0.886216 0.906893 0.054 Uiso 1 1 calc R . . . .
C31 C 0.2062(4) 0.9958(2) 0.8908(2) 0.0568(12) Uani 1 1 d . . . . .
H31 H 0.261387 1.033889 0.893945 0.068 Uiso 1 1 calc R . . . .
C32 C 0.1151(4) 1.0292(3) 0.8786(2) 0.0574(12) Uani 1 1 d . . . . .
H32 H 0.106897 1.089849 0.873271 0.069 Uiso 1 1 calc R . . . .
C33 C 0.0357(4) 0.9738(3) 0.8744(2) 0.0560(11) Uani 1 1 d . . . . .
H33 H -0.027644 0.996418 0.866156 0.067 Uiso 1 1 calc R . . . .
C34 C 0.0471(3) 0.8846(2) 0.88193(18) 0.0434(9) Uani 1 1 d . . . . .
H34 H -0.008297 0.846810 0.878909 0.052 Uiso 1 1 calc R . . . .
C35 C 0.1223(2) 0.7018(2) 0.93979(15) 0.0294(7) Uani 1 1 d . . . . .
C36 C 0.0737(2) 0.7195(2) 0.99060(15) 0.0314(7) Uani 1 1 d . . . . .
C37 C 0.1120(3) 0.7855(2) 1.03719(16) 0.0362(8) Uani 1 1 d . . . . .
H37 H 0.167702 0.819805 1.035133 0.043 Uiso 1 1 calc R . . . .
C38 C 0.0698(3) 0.8019(2) 1.08668(17) 0.0423(9) Uani 1 1 d . . . . .
H38 H 0.096762 0.847052 1.118369 0.051 Uiso 1 1 calc R . . . .
C39 C -0.0114(3) 0.7526(2) 1.08998(18) 0.0435(9) Uani 1 1 d . . . . .
H39 H -0.039495 0.763200 1.124346 0.052 Uiso 1 1 calc R . . . .
C40 C -0.0515(3) 0.6883(2) 1.04355(19) 0.0409(9) Uani 1 1 d . . . . .
H40 H -0.108062 0.655388 1.045538 0.049 Uiso 1 1 calc R . . . .
C41 C -0.0100(3) 0.6710(2) 0.99365(17) 0.0362(8) Uani 1 1 d . . . . .
H41 H -0.038310 0.626488 0.961698 0.043 Uiso 1 1 calc R . . . .
C42 C 0.1396(3) 0.5388(2) 0.95674(17) 0.0355(8) Uani 1 1 d . . . . .
H42A H 0.079741 0.507780 0.930696 0.053 Uiso 1 1 calc GR . . . .
H42B H 0.133679 0.551858 1.000034 0.053 Uiso 1 1 calc GR . . . .
H42C H 0.195666 0.502339 0.959338 0.053 Uiso 1 1 calc GR . . . .
C43 C 0.3410(2) 0.7516(2) 0.60508(15) 0.0288(7) Uani 1 1 d . . . . .
H43A H 0.327526 0.755559 0.558016 0.035 Uiso 1 1 calc R . . . .
H43B H 0.291393 0.785112 0.618779 0.035 Uiso 1 1 calc R . . . .
C44 C 0.4374(2) 0.8874(2) 0.63080(16) 0.0295(7) Uani 1 1 d . . . . .
H44A H 0.376784 0.909651 0.638282 0.035 Uiso 1 1 calc R . . . .
H44B H 0.439836 0.902701 0.587339 0.035 Uiso 1 1 calc R . . . .
C45 C 0.5255(2) 0.9259(2) 0.68065(16) 0.0307(7) Uani 1 1 d . . . . .
C46 C 0.6461(2) 0.9418(2) 0.76790(15) 0.0288(7) Uani 1 1 d . . . . .
C47 C 0.7136(2) 0.9205(2) 0.82980(15) 0.0307(7) Uani 1 1 d . . . . .
C48 C 0.7432(2) 0.8352(2) 0.83966(16) 0.0325(7) Uani 1 1 d . . . . .
H48 H 0.718873 0.791060 0.806697 0.039 Uiso 1 1 calc R . . . .
C49 C 0.8081(2) 0.8144(2) 0.89737(18) 0.0394(8) Uani 1 1 d . . . . .
H49 H 0.827326 0.756066 0.904045 0.047 Uiso 1 1 calc R . . . .
C50 C 0.8447(3) 0.8789(2) 0.94511(18) 0.0426(9) Uani 1 1 d . . . . .
H50 H 0.889465 0.864848 0.984471 0.051 Uiso 1 1 calc R . . . .
C51 C 0.8164(3) 0.9635(2) 0.93566(17) 0.0428(9) Uani 1 1 d . . . . .
H51 H 0.841773 1.007583 0.968484 0.051 Uiso 1 1 calc R . . . .
C52 C 0.7509(3) 0.9843(2) 0.87828(17) 0.0366(8) Uani 1 1 d . . . . .
H52 H 0.731400 1.042687 0.872130 0.044 Uiso 1 1 calc R . . . .
C53 C 0.6510(2) 1.0124(2) 0.73225(16) 0.0323(7) Uani 1 1 d . . . . .
C54 C 0.7230(3) 1.0869(2) 0.74110(16) 0.0361(8) Uani 1 1 d . . . . .
C55 C 0.8158(3) 1.0732(3) 0.73595(18) 0.0433(9) Uani 1 1 d . . . . .
H55 H 0.834874 1.015730 0.729254 0.052 Uiso 1 1 calc R . . . .
C56 C 0.8816(3) 1.1437(3) 0.74058(19) 0.0525(11) Uani 1 1 d . . . . .
H56 H 0.945612 1.134175 0.737207 0.063 Uiso 1 1 calc R . . . .
C57 C 0.8541(3) 1.2270(3) 0.7500(2) 0.0577(12) Uani 1 1 d . . . . .
H57 H 0.898478 1.275295 0.752190 0.069 Uiso 1 1 calc R . . . .
C58 C 0.7630(3) 1.2399(3) 0.7562(2) 0.0645(13) Uani 1 1 d . . . . .
H58 H 0.744653 1.297437 0.763541 0.077 Uiso 1 1 calc R . . . .
C59 C 0.6968(3) 1.1709(3) 0.7521(2) 0.0537(11) Uani 1 1 d . . . . .
H59 H 0.633583 1.180972 0.756759 0.064 Uiso 1 1 calc R . . . .
C60 C 0.5540(3) 1.0572(2) 0.62159(17) 0.0434(9) Uani 1 1 d . . . . .
H60A H 0.614608 1.068237 0.609579 0.065 Uiso 1 1 calc GR . . . .
H60B H 0.529580 1.112585 0.633171 0.065 Uiso 1 1 calc GR . . . .
H60C H 0.504825 1.027998 0.585224 0.065 Uiso 1 1 calc GR . . . .
C61 C 0.5147(2) 0.7584(2) 0.60832(16) 0.0297(7) Uani 1 1 d . . . . .
H61A H 0.569308 0.802264 0.614290 0.036 Uiso 1 1 calc R . . . .
H61B H 0.486172 0.745342 0.561697 0.036 Uiso 1 1 calc R . . . .
C62 C 0.5515(2) 0.6773(2) 0.64086(15) 0.0271(7) Uani 1 1 d . . . . .
C63 C 0.5919(2) 0.5814(2) 0.71344(16) 0.0296(7) Uani 1 1 d . . . . .
C64 C 0.6115(2) 0.5430(2) 0.77674(16) 0.0329(7) Uani 1 1 d . . . . .
C65 C 0.6631(3) 0.5904(2) 0.83280(18) 0.0434(9) Uani 1 1 d . . . . .
H65 H 0.683978 0.649135 0.830325 0.052 Uiso 1 1 calc R . . . .
C66 C 0.6843(3) 0.5533(3) 0.8915(2) 0.0581(12) Uani 1 1 d . . . . .
H66 H 0.720161 0.586324 0.928977 0.070 Uiso 1 1 calc R . . . .
C67 C 0.6535(4) 0.4680(3) 0.8961(2) 0.0704(15) Uani 1 1 d . . . . .
H67 H 0.667315 0.442474 0.936702 0.084 Uiso 1 1 calc R . . . .
C68 C 0.6024(4) 0.4206(3) 0.8409(2) 0.0742(16) Uani 1 1 d . . . . .
H68 H 0.581362 0.361892 0.843426 0.089 Uiso 1 1 calc R . . . .
C69 C 0.5818(3) 0.4581(3) 0.78217(18) 0.0510(10) Uani 1 1 d . . . . .
H69 H 0.546466 0.424735 0.744698 0.061 Uiso 1 1 calc R . . . .
C70 C 0.5972(2) 0.5428(2) 0.65700(16) 0.0322(7) Uani 1 1 d . . . . .
C71 C 0.6219(3) 0.4551(3) 0.63827(19) 0.0510(6) Uani 1 1 d D . . . .
C72A C 0.7289(8) 0.4532(7) 0.6498(6) 0.0510(6) Uani 0.373(4) 1 d D . P A 1
H72A H 0.770882 0.502212 0.668546 0.061 Uiso 0.373(4) 1 calc R . P A 1
C72B C 0.7088(6) 0.4311(4) 0.6303(3) 0.0510(6) Uani 0.627(4) 1 d D . P A 2
H72B H 0.762557 0.472356 0.640193 0.061 Uiso 0.627(4) 1 calc R . P A 2
C73A C 0.7656(10) 0.3757(6) 0.6319(5) 0.0510(6) Uani 0.373(4) 1 d D . P A 1
H73A H 0.834149 0.370981 0.639230 0.061 Uiso 0.373(4) 1 calc R . P A 1
C73B C 0.7211(6) 0.3469(5) 0.6079(3) 0.0510(6) Uani 0.627(4) 1 d D . P A 2
H73B H 0.783287 0.330823 0.604253 0.061 Uiso 0.627(4) 1 calc R . P A 2
C74A C 0.7015(9) 0.3048(8) 0.6032(5) 0.0510(6) Uani 0.373(4) 1 d D . P A 1
H74A H 0.727048 0.253651 0.589189 0.061 Uiso 0.373(4) 1 calc R . P A 1
C74B C 0.6427(6) 0.2872(4) 0.5911(3) 0.0510(6) Uani 0.627(4) 1 d D . P A 2
H74B H 0.651398 0.231113 0.574058 0.061 Uiso 0.627(4) 1 calc R . P A 2
C75A C 0.6023(10) 0.3084(7) 0.5950(5) 0.0510(6) Uani 0.373(4) 1 d D . P A 1
H75A H 0.559968 0.259071 0.577708 0.061 Uiso 0.373(4) 1 calc R . P A 1
C75B C 0.5517(6) 0.3062(4) 0.5984(3) 0.0510(6) Uani 0.627(4) 1 d D . P A 2
H75B H 0.499085 0.263688 0.587976 0.061 Uiso 0.627(4) 1 calc R . P A 2
C76A C 0.5653(9) 0.3843(6) 0.6122(6) 0.0510(6) Uani 0.373(4) 1 d D . P A 1
H76A H 0.496616 0.386697 0.605398 0.061 Uiso 0.373(4) 1 calc R . P A 1
C76B C 0.5400(6) 0.3910(4) 0.6218(3) 0.0510(6) Uani 0.627(4) 1 d D . P A 2
H76B H 0.478363 0.406445 0.626855 0.061 Uiso 0.627(4) 1 calc R . P A 2
C77 C 0.5647(3) 0.5950(2) 0.54318(17) 0.0386(8) Uani 1 1 d . . . . .
H77A H 0.495716 0.590152 0.518302 0.058 Uiso 1 1 calc GR . . . .
H77B H 0.597350 0.542342 0.535085 0.058 Uiso 1 1 calc GR . . . .
H77C H 0.596482 0.645996 0.530298 0.058 Uiso 1 1 calc GR . . . .
C78 C 0.4939(2) 0.7320(2) 0.88197(15) 0.0291(7) Uani 1 1 d . . . . .
C79 C 0.5582(2) 0.7177(2) 0.94842(16) 0.0358(8) Uani 1 1 d . . . . .
C80 C 0.5519(3) 0.6409(3) 0.97943(19) 0.0504(10) Uani 1 1 d . . . . .
C81 C 0.6111(4) 0.6245(3) 1.0393(2) 0.0715(15) Uani 1 1 d . . . . .
H81 H 0.604452 0.571034 1.058606 0.086 Uiso 1 1 calc R . . . .
C82 C 0.6800(4) 0.6875(3) 1.0703(2) 0.0725(15) Uani 1 1 d . . . . .
H82 H 0.722606 0.676930 1.111257 0.087 Uiso 1 1 calc R . . . .
C83 C 0.6887(3) 0.7657(3) 1.0433(2) 0.0605(12) Uani 1 1 d . . . . .
H83 H 0.735762 0.809555 1.065576 0.073 Uiso 1 1 calc R . . . .
C84 C 0.6274(3) 0.7793(2) 0.98306(17) 0.0398(8) Uani 1 1 d . . . . .
C85 C 0.3650(3) 0.9296(3) 0.7904(2) 0.0478(9) Uani 1 1 d . . . . .
C86 C 0.4070(5) 1.0185(3) 0.7921(3) 0.0879(18) Uani 1 1 d . . . . .
H86A H 0.425461 1.027240 0.752360 0.132 Uiso 1 1 calc GR . . . .
H86B H 0.465152 1.026985 0.828952 0.132 Uiso 1 1 calc GR . . . .
H86C H 0.358502 1.060678 0.795941 0.132 Uiso 1 1 calc GR . . . .
F3 F 0.96383(19) 0.6470(2) 0.27879(11) 0.0730(8) Uani 1 1 d . . . . .
F4 F 0.79955(19) 0.65436(18) 0.24821(14) 0.0744(8) Uani 1 1 d . . . . .
F5 F 0.8927(2) 0.76127(16) 0.22286(14) 0.0747(8) Uani 1 1 d . . . . .
F6 F 0.88247(19) 0.62769(16) 0.17493(10) 0.0606(7) Uani 1 1 d . . . . .
B1 B 0.8841(3) 0.6743(3) 0.2316(2) 0.0476(11) Uani 1 1 d . . . . .
F7 F 0.6923(2) 0.90635(19) 0.47248(15) 0.0810(6) Uani 1 1 d D . . . .
F8 F 0.5629(2) 0.8835(2) 0.51118(15) 0.0925(11) Uani 1 1 d D . . . .
F9A F 0.7283(6) 0.8553(6) 0.5689(4) 0.0810(6) Uani 0.373(4) 1 d D . P A 1
F9B F 0.6964(4) 0.8985(3) 0.5821(2) 0.0810(6) Uani 0.627(4) 1 d D . P A 2
F10A F 0.6358(7) 0.7768(5) 0.4855(5) 0.0810(6) Uani 0.373(4) 1 d D . P A 1
F10B F 0.6780(4) 0.7787(3) 0.5215(3) 0.0810(6) Uani 0.627(4) 1 d D . P A 2
B2 B 0.6554(3) 0.8624(3) 0.5152(2) 0.0523(12) Uani 1 1 d D . . . .
N12A N 0.2561(12) 0.8935(9) 0.4791(7) 0.0753(13) Uani 0.373(4) 1 d D . P A 1
N12B N 0.2384(7) 0.8688(5) 0.4660(4) 0.0753(13) Uani 0.627(4) 1 d D . P A 2
C87 C 0.1083(4) 0.9771(4) 0.4217(3) 0.0929(19) Uani 1 1 d . . . . .
H87A H 0.060658 0.951742 0.383024 0.139 Uiso 1 1 calc GR . . . .
H87B H 0.138543 1.030721 0.411352 0.139 Uiso 1 1 calc GR . . . .
H87C H 0.075106 0.990580 0.454693 0.139 Uiso 1 1 calc GR . . . .
C88 C 0.1821(5) 0.9163(3) 0.4453(2) 0.0753(13) Uani 1 1 d D . . . .

loop_
_atom_site_aniso_label
_atom_site_aniso_U_11
_atom_site_aniso_U_22
_atom_site_aniso_U_33
_atom_site_aniso_U_23
_atom_site_aniso_U_13
_atom_site_aniso_U_12
Fe1 0.0240(2) 0.0217(2) 0.0202(2) 0.00339(17) 0.00402(17) -0.00137(17)
Fe2 0.0252(2) 0.0286(2) 0.0246(2) 0.00510(18) 0.00475(18) -0.00274(18)
F1 0.0734(17) 0.0515(14) 0.0715(17) 0.0329(13) -0.0247(14) -0.0299(13)
F2 0.0528(13) 0.0381(11) 0.0494(13) -0.0017(10) 0.0088(10) -0.0156(10)
O1 0.0273(11) 0.0261(11) 0.0246(11) 0.0024(9) 0.0072(9) -0.0034(9)
O2 0.0294(12) 0.0377(13) 0.0287(12) 0.0108(10) 0.0022(10) -0.0030(10)
O3 0.0307(12) 0.0371(13) 0.0262(12) 0.0077(10) 0.0013(10) -0.0058(10)
N1 0.0270(13) 0.0243(13) 0.0208(13) 0.0041(10) 0.0040(10) -0.0002(10)
N2 0.0271(13) 0.0242(13) 0.0227(13) 0.0023(10) 0.0044(11) 0.0015(10)
N3 0.0256(13) 0.0242(13) 0.0252(14) 0.0005(11) 0.0017(11) -0.0010(10)
N4 0.0290(13) 0.0246(13) 0.0253(14) 0.0035(11) 0.0079(11) -0.0001(11)
N5 0.0324(14) 0.0279(14) 0.0239(14) 0.0086(11) 0.0058(11) -0.0023(11)
N6 0.0246(13) 0.0251(13) 0.0273(14) 0.0064(11) 0.0051(11) 0.0003(10)
N7 0.0279(14) 0.0277(14) 0.0293(14) 0.0073(11) 0.0045(11) 0.0021(11)
N8 0.0354(15) 0.0259(14) 0.0334(15) 0.0106(12) 0.0048(12) 0.0002(11)
N9 0.0256(13) 0.0302(14) 0.0303(15) 0.0056(11) 0.0034(11) 0.0009(11)
N10 0.0247(13) 0.0313(14) 0.0313(15) 0.0057(12) 0.0086(11) 0.0024(11)
N11 0.0376(16) 0.0263(15) 0.0383(17) 0.0031(12) 0.0049(13) 0.0021(12)
C1 0.0201(14) 0.0267(15) 0.0249(16) 0.0013(12) 0.0062(12) 0.0009(12)
C2 0.0215(15) 0.0284(16) 0.0292(17) 0.0017(13) 0.0060(13) 0.0031(12)
C3 0.0244(15) 0.0237(15) 0.0340(18) -0.0013(13) 0.0073(13) -0.0006(12)
C4 0.0254(16) 0.0342(18) 0.0300(17) -0.0053(14) 0.0068(13) -0.0010(13)
C5 0.040(2) 0.042(2) 0.039(2) -0.0097(16) 0.0119(16) -0.0036(16)
C6 0.0242(15) 0.0414(19) 0.0224(16) 0.0020(14) 0.0048(13) 0.0012(13)
C7 0.0221(15) 0.0325(17) 0.0281(17) 0.0007(13) 0.0046(13) -0.0009(13)
C8 0.0264(16) 0.0247(15) 0.0299(17) 0.0017(13) 0.0049(13) -0.0002(12)
C9 0.0260(15) 0.0249(15) 0.0288(17) 0.0042(13) 0.0042(13) -0.0031(12)
C10 0.0217(14) 0.0274(16) 0.0262(16) 0.0039(13) 0.0053(13) 0.0002(12)
C11 0.0241(15) 0.0263(15) 0.0222(15) 0.0054(12) 0.0068(12) 0.0027(12)
C12 0.0239(15) 0.0246(15) 0.0291(17) 0.0053(13) 0.0019(13) 0.0015(12)
C13 0.0378(18) 0.0319(17) 0.0286(17) 0.0058(14) 0.0082(14) 0.0074(14)
C14 0.060(2) 0.034(2) 0.040(2) -0.0020(16) 0.0036(18) 0.0117(18)
C15 0.065(3) 0.0240(18) 0.046(2) 0.0064(16) 0.0007(19) 0.0033(17)
C16 0.047(2) 0.0331(19) 0.046(2) 0.0168(17) 0.0092(17) 0.0035(16)
C17 0.0342(17) 0.0333(17) 0.0262(17) 0.0067(14) 0.0062(14) 0.0053(14)
C18 0.0235(15) 0.0293(16) 0.0256(16) 0.0045(13) 0.0041(13) 0.0034(12)
C19 0.0316(17) 0.0296(17) 0.0236(16) 0.0040(13) -0.0012(13) -0.0002(13)
C20 0.043(2) 0.0321(18) 0.0310(18) 0.0045(14) 0.0049(15) 0.0093(15)
C21 0.052(2) 0.042(2) 0.033(2) 0.0088(16) 0.0010(17) 0.0184(18)
C22 0.059(2) 0.045(2) 0.0244(18) 0.0059(16) -0.0034(17) 0.0031(18)
C23 0.052(2) 0.049(2) 0.0297(19) -0.0032(16) 0.0111(17) 0.0048(18)
C24 0.0328(18) 0.047(2) 0.0306(19) 0.0021(16) 0.0030(15) 0.0054(15)
C25 0.0366(18) 0.0299(17) 0.0327(18) -0.0008(14) -0.0022(15) -0.0067(14)
C26 0.0332(17) 0.0241(15) 0.0234(16) 0.0070(12) 0.0048(13) -0.0004(13)
C27 0.0259(15) 0.0275(16) 0.0227(16) 0.0080(12) 0.0020(12) -0.0018(12)
C28 0.0290(16) 0.0297(16) 0.0216(15) 0.0013(13) 0.0067(13) -0.0012(13)
C29 0.046(2) 0.0287(17) 0.0229(16) 0.0041(13) 0.0163(15) 0.0017(14)
C30 0.058(2) 0.0335(19) 0.051(2) -0.0018(17) 0.028(2) -0.0038(17)
C31 0.085(3) 0.028(2) 0.069(3) -0.0033(19) 0.042(3) -0.010(2)
C32 0.098(4) 0.033(2) 0.056(3) 0.0046(18) 0.045(3) 0.008(2)
C33 0.070(3) 0.045(2) 0.061(3) 0.011(2) 0.029(2) 0.021(2)
C34 0.051(2) 0.037(2) 0.046(2) 0.0094(17) 0.0196(18) 0.0062(17)
C35 0.0310(17) 0.0296(17) 0.0279(17) 0.0051(13) 0.0079(14) 0.0019(13)
C36 0.0366(18) 0.0332(17) 0.0273(17) 0.0127(14) 0.0119(14) 0.0046(14)
C37 0.046(2) 0.0369(19) 0.0272(18) 0.0020(14) 0.0122(15) -0.0025(16)
C38 0.059(2) 0.039(2) 0.0313(19) 0.0056(16) 0.0162(17) 0.0045(18)
C39 0.062(2) 0.039(2) 0.040(2) 0.0154(17) 0.0299(19) 0.0130(18)
C40 0.045(2) 0.0332(19) 0.053(2) 0.0155(17) 0.0247(18) 0.0034(16)
C41 0.0396(19) 0.0311(18) 0.040(2) 0.0094(15) 0.0143(16) 0.0002(15)
C42 0.0383(19) 0.0298(17) 0.042(2) 0.0158(15) 0.0153(16) 0.0024(14)
C43 0.0241(15) 0.0342(17) 0.0246(16) 0.0062(13) 0.0002(13) 0.0011(13)
C44 0.0279(16) 0.0273(16) 0.0310(17) 0.0068(13) 0.0034(13) 0.0038(13)
C45 0.0308(17) 0.0289(17) 0.0311(18) 0.0077(14) 0.0058(14) 0.0015(13)
C46 0.0289(16) 0.0280(16) 0.0293(17) 0.0050(13) 0.0079(14) -0.0021(13)
C47 0.0264(16) 0.0340(18) 0.0298(17) 0.0095(14) 0.0041(14) -0.0031(13)
C48 0.0275(16) 0.0340(18) 0.0321(18) 0.0059(14) 0.0017(14) -0.0041(14)
C49 0.0328(18) 0.039(2) 0.043(2) 0.0120(16) 0.0031(16) -0.0004(15)
C50 0.039(2) 0.049(2) 0.034(2) 0.0170(17) -0.0010(16) -0.0064(17)
C51 0.045(2) 0.045(2) 0.0322(19) 0.0026(16) 0.0013(16) -0.0144(17)
C52 0.0381(19) 0.0318(18) 0.039(2) 0.0060(15) 0.0087(16) -0.0063(15)
C53 0.0317(17) 0.0341(18) 0.0293(17) 0.0082(14) 0.0052(14) -0.0023(14)
C54 0.0369(18) 0.0376(19) 0.0297(18) 0.0156(15) 0.0016(15) -0.0050(15)
C55 0.040(2) 0.053(2) 0.038(2) 0.0013(17) 0.0132(16) -0.0079(17)
C56 0.047(2) 0.069(3) 0.044(2) 0.006(2) 0.0174(19) -0.017(2)
C57 0.059(3) 0.061(3) 0.044(2) 0.019(2) 0.001(2) -0.027(2)
C58 0.061(3) 0.038(2) 0.086(3) 0.020(2) 0.004(2) -0.009(2)
C59 0.043(2) 0.039(2) 0.075(3) 0.020(2) 0.008(2) -0.0025(17)
C60 0.050(2) 0.038(2) 0.036(2) 0.0182(16) 0.0006(17) -0.0050(17)
C61 0.0289(16) 0.0312(17) 0.0311(17) 0.0088(14) 0.0107(14) 0.0042(13)
C62 0.0250(15) 0.0283(16) 0.0279(17) 0.0051(13) 0.0070(13) -0.0004(13)
C63 0.0244(15) 0.0293(17) 0.0332(18) 0.0048(14) 0.0041(13) 0.0022(13)
C64 0.0285(16) 0.0305(17) 0.0352(19) 0.0070(14) -0.0001(14) 0.0063(13)
C65 0.047(2) 0.0309(18) 0.043(2) 0.0071(16) -0.0051(17) 0.0006(16)
C66 0.075(3) 0.045(2) 0.039(2) 0.0087(18) -0.010(2) 0.002(2)
C67 0.095(4) 0.057(3) 0.038(2) 0.019(2) -0.017(2) -0.005(3)
C68 0.104(4) 0.042(2) 0.054(3) 0.023(2) -0.014(3) -0.019(2)
C69 0.069(3) 0.040(2) 0.032(2) 0.0048(16) -0.0043(19) -0.0107(19)
C70 0.0279(16) 0.0334(18) 0.0343(18) 0.0056(14) 0.0061(14) 0.0037(14)
C71 0.0773(18) 0.0413(12) 0.0400(12) 0.0075(10) 0.0227(12) 0.0223(11)
C72A 0.0773(18) 0.0413(12) 0.0400(12) 0.0075(10) 0.0227(12) 0.0223(11)
C72B 0.0773(18) 0.0413(12) 0.0400(12) 0.0075(10) 0.0227(12) 0.0223(11)
C73A 0.0773(18) 0.0413(12) 0.0400(12) 0.0075(10) 0.0227(12) 0.0223(11)
C73B 0.0773(18) 0.0413(12) 0.0400(12) 0.0075(10) 0.0227(12) 0.0223(11)
C74A 0.0773(18) 0.0413(12) 0.0400(12) 0.0075(10) 0.0227(12) 0.0223(11)
C74B 0.0773(18) 0.0413(12) 0.0400(12) 0.0075(10) 0.0227(12) 0.0223(11)
C75A 0.0773(18) 0.0413(12) 0.0400(12) 0.0075(10) 0.0227(12) 0.0223(11)
C75B 0.0773(18) 0.0413(12) 0.0400(12) 0.0075(10) 0.0227(12) 0.0223(11)
C76A 0.0773(18) 0.0413(12) 0.0400(12) 0.0075(10) 0.0227(12) 0.0223(11)
C76B 0.0773(18) 0.0413(12) 0.0400(12) 0.0075(10) 0.0227(12) 0.0223(11)
C77 0.049(2) 0.0354(19) 0.0347(19) 0.0042(15) 0.0164(16) 0.0067(16)
C78 0.0293(17) 0.0251(16) 0.0298(17) 0.0050(13) 0.0033(14) -0.0052(13)
C79 0.0347(18) 0.0381(19) 0.0303(18) 0.0069(15) 0.0019(15) -0.0039(15)
C80 0.048(2) 0.047(2) 0.044(2) 0.0189(18) -0.0080(18) -0.0147(18)
C81 0.066(3) 0.074(3) 0.057(3) 0.037(2) -0.015(2) -0.012(2)
C82 0.069(3) 0.090(4) 0.039(2) 0.021(2) -0.020(2) -0.011(3)
C83 0.052(3) 0.067(3) 0.045(2) -0.003(2) -0.012(2) -0.019(2)
C84 0.042(2) 0.0366(19) 0.037(2) 0.0027(16) 0.0047(16) -0.0083(16)
C85 0.045(2) 0.041(2) 0.059(3) 0.0004(19) 0.0177(19) 0.0003(18)
C86 0.101(4) 0.042(3) 0.131(5) -0.001(3) 0.051(4) -0.016(3)
F3 0.0647(16) 0.108(2) 0.0345(13) 0.0061(13) -0.0043(12) -0.0185(15)
F4 0.0605(16) 0.0737(18) 0.098(2) 0.0141(15) 0.0385(15) -0.0230(13)
F5 0.0877(19) 0.0484(14) 0.097(2) 0.0007(14) 0.0447(17) -0.0247(13)
F6 0.0767(17) 0.0619(15) 0.0341(12) 0.0002(11) 0.0031(11) -0.0198(13)
B1 0.050(3) 0.052(3) 0.037(2) 0.008(2) 0.008(2) -0.025(2)
F7 0.0854(16) 0.0740(14) 0.0937(17) 0.0229(12) 0.0398(13) 0.0005(11)
F8 0.093(2) 0.115(2) 0.097(2) 0.071(2) 0.0590(19) 0.0460(19)
F9A 0.0854(16) 0.0740(14) 0.0937(17) 0.0229(12) 0.0398(13) 0.0005(11)
F9B 0.0854(16) 0.0740(14) 0.0937(17) 0.0229(12) 0.0398(13) 0.0005(11)
F10A 0.0854(16) 0.0740(14) 0.0937(17) 0.0229(12) 0.0398(13) 0.0005(11)
F10B 0.0854(16) 0.0740(14) 0.0937(17) 0.0229(12) 0.0398(13) 0.0005(11)
B2 0.048(3) 0.054(3) 0.057(3) 0.026(2) 0.016(2) -0.002(2)
N12A 0.111(4) 0.066(3) 0.056(3) 0.014(2) 0.031(2) 0.031(2)
N12B 0.111(4) 0.066(3) 0.056(3) 0.014(2) 0.031(2) 0.031(2)
C87 0.061(3) 0.138(6) 0.070(4) -0.010(4) 0.001(3) 0.038(3)
C88 0.111(4) 0.066(3) 0.056(3) 0.014(2) 0.031(2) 0.031(2)

loop_
_atom_type_symbol
_atom_type_description
_atom_type_scat_dispersion_real
_atom_type_scat_dispersion_imag
_atom_type_scat_source
C C 0.0033 0.0016 'International Tables Vol C Tables 4.2.6.8 and 6.1.1.4'
H H 0.0000 0.0000 'International Tables Vol C Tables 4.2.6.8 and 6.1.1.4'
B B 0.0013 0.0007 'International Tables Vol C Tables 4.2.6.8 and 6.1.1.4'
F F 0.0171 0.0103 'International Tables Vol C Tables 4.2.6.8 and 6.1.1.4'
Fe Fe 0.3463 0.8444 'International Tables Vol C Tables 4.2.6.8 and 6.1.1.4'
N N 0.0061 0.0033 'International Tables Vol C Tables 4.2.6.8 and 6.1.1.4'
O O 0.0106 0.0060 'International Tables Vol C Tables 4.2.6.8 and 6.1.1.4'

loop_
_geom_angle_atom_site_label_1
_geom_angle_atom_site_label_2
_geom_angle_atom_site_label_3
_geom_angle
_geom_angle_site_symmetry_1
_geom_angle_site_symmetry_3
_geom_angle_publ_flag
O1 Fe1 O2 89.80(9) . . ?
O1 Fe1 N1 86.26(8) . . ?
O1 Fe1 N2 90.91(9) . . ?
O1 Fe1 N4 160.80(9) . . ?
O1 Fe1 N11 84.48(10) . . ?
O2 Fe1 N1 89.92(9) . . ?
O2 Fe1 N2 169.64(9) . . ?
O2 Fe1 N4 82.54(9) . . ?
O2 Fe1 N11 87.97(10) . . ?
N2 Fe1 N1 79.82(9) . . ?
N2 Fe1 N4 93.55(10) . . ?
N2 Fe1 N11 102.39(10) . . ?
N4 Fe1 N1 76.19(9) . . ?
N11 Fe1 N1 170.51(10) . . ?
N11 Fe1 N4 112.66(10) . . ?
O1 Fe2 O3 94.90(8) . . ?
O1 Fe2 N6 85.21(8) . . ?
O1 Fe2 N7 145.21(9) . . ?
O1 Fe2 N9 96.87(9) . . ?
O3 Fe2 N6 171.13(9) . . ?
O3 Fe2 N7 100.28(9) . . ?
O3 Fe2 N9 110.12(10) . . ?
N7 Fe2 N6 75.15(9) . . ?
N9 Fe2 N6 78.63(10) . . ?
N9 Fe2 N7 106.78(10) . . ?
Fe2 O1 Fe1 119.39(10) . . ?
C1 O1 Fe1 121.80(17) . . ?
C1 O1 Fe2 118.75(17) . . ?
C78 O2 Fe1 132.9(2) . . ?
C78 O3 Fe2 134.1(2) . . ?
C8 N1 Fe1 110.88(18) . . ?
C9 N1 Fe1 108.20(17) . . ?
C9 N1 C8 111.2(2) . . ?
C26 N1 Fe1 105.86(18) . . ?
C26 N1 C8 110.3(2) . . ?
C26 N1 C9 110.2(2) . . ?
C10 N2 Fe1 110.23(19) . . ?
C10 N2 C11 106.5(2) . . ?
C11 N2 Fe1 135.6(2) . . ?
C10 N3 C18 107.6(2) . . ?
C10 N3 C25 125.7(3) . . ?
C18 N3 C25 126.6(3) . . ?
C27 N4 Fe1 111.9(2) . . ?
C27 N4 C28 106.4(3) . . ?
C28 N4 Fe1 141.7(2) . . ?
C27 N5 C35 107.4(2) . . ?
C27 N5 C42 125.5(3) . . ?
C35 N5 C42 127.1(3) . . ?
C43 N6 Fe2 113.28(18) . . ?
C44 N6 Fe2 108.00(19) . . ?
C44 N6 C43 109.8(2) . . ?
C44 N6 C61 109.0(2) . . ?
C61 N6 Fe2 104.73(18) . . ?
C61 N6 C43 111.8(2) . . ?
C45 N7 Fe2 114.1(2) . . ?
C45 N7 C46 106.0(3) . . ?
C46 N7 Fe2 139.9(2) . . ?
C45 N8 C53 107.4(3) . . ?
C45 N8 C60 126.5(3) . . ?
C53 N8 C60 125.9(3) . . ?
C62 N9 Fe2 111.6(2) . . ?
C62 N9 C63 105.8(3) . . ?
C63 N9 Fe2 138.8(2) . . ?
C62 N10 C70 107.7(3) . . ?
C62 N10 C77 124.8(3) . . ?
C70 N10 C77 127.4(3) . . ?
C85 N11 Fe1 174.9(3) . . ?
O1 C1 C2 120.1(3) . . ?
O1 C1 C7 119.8(3) . . ?
C2 C1 C7 120.1(3) . . ?
C1 C2 C3 119.6(3) . . ?
C1 C2 C8 119.4(3) . . ?
C3 C2 C8 120.9(3) . . ?
C2 C3 H3 119.1 . . ?
C2 C3 C4 121.7(3) . . ?
C4 C3 H3 119.1 . . ?
C3 C4 C5 121.0(3) . . ?
C6 C4 C3 117.5(3) . . ?
C6 C4 C5 121.5(3) . . ?
C4 C5 H5A 109.5 . . ?
C4 C5 H5B 109.5 . . ?
C4 C5 H5C 109.5 . . ?
H5A C5 H5B 109.5 . . ?
H5A C5 H5C 109.5 . . ?
H5B C5 H5C 109.5 . . ?
C4 C6 H6 118.9 . . ?
C4 C6 C7 122.1(3) . . ?
C7 C6 H6 118.9 . . ?
C1 C7 C43 118.7(3) . . ?
C6 C7 C1 119.0(3) . . ?
C6 C7 C43 121.9(3) . . ?
N1 C8 C2 110.6(2) . . ?
N1 C8 H8A 109.5 . . ?
N1 C8 H8B 109.5 . . ?
C2 C8 H8A 109.5 . . ?
C2 C8 H8B 109.5 . . ?
H8A C8 H8B 108.1 . . ?
N1 C9 H9A 109.8 . . ?
N1 C9 H9B 109.8 . . ?
N1 C9 C10 109.3(2) . . ?
H9A C9 H9B 108.3 . . ?
C10 C9 H9A 109.8 . . ?
C10 C9 H9B 109.8 . . ?
N2 C10 N3 111.1(3) . . ?
N2 C10 C9 123.2(3) . . ?
N3 C10 C9 125.7(3) . . ?
N2 C11 C12 121.6(3) . . ?
C18 C11 N2 109.2(3) . . ?
C18 C11 C12 129.2(3) . . ?
C13 C12 C11 120.3(3) . . ?
C13 C12 C17 118.9(3) . . ?
C17 C12 C11 120.8(3) . . ?
C12 C13 H13 119.8 . . ?
C14 C13 C12 120.4(3) . . ?
C14 C13 H13 119.8 . . ?
C13 C14 H14 119.7 . . ?
C15 C14 C13 120.5(4) . . ?
C15 C14 H14 119.7 . . ?
C14 C15 H15 120.0 . . ?
C14 C15 C16 120.0(3) . . ?
C16 C15 H15 120.0 . . ?
C15 C16 H16 119.9 . . ?
C15 C16 C17 120.3(3) . . ?
C17 C16 H16 119.9 . . ?
C12 C17 H17 120.0 . . ?
C16 C17 C12 119.9(3) . . ?
C16 C17 H17 120.0 . . ?
N3 C18 C19 122.5(3) . . ?
C11 C18 N3 105.7(3) . . ?
C11 C18 C19 131.8(3) . . ?
C20 C19 C18 120.3(3) . . ?
C24 C19 C18 120.1(3) . . ?
C24 C19 C20 119.6(3) . . ?
C19 C20 H20 120.2 . . ?
C19 C20 C21 119.6(3) . . ?
C21 C20 H20 120.2 . . ?
C20 C21 H21 119.9 . . ?
C22 C21 C20 120.2(3) . . ?
C22 C21 H21 119.9 . . ?
C21 C22 H22 119.8 . . ?
C21 C22 C23 120.3(3) . . ?
C23 C22 H22 119.8 . . ?
C22 C23 H23 120.1 . . ?
C22 C23 C24 119.7(3) . . ?
C24 C23 H23 120.1 . . ?
C19 C24 C23 120.5(3) . . ?
C19 C24 H24 119.8 . . ?
C23 C24 H24 119.8 . . ?
N3 C25 H25A 109.5 . . ?
N3 C25 H25B 109.5 . . ?
N3 C25 H25C 109.5 . . ?
H25A C25 H25B 109.5 . . ?
H25A C25 H25C 109.5 . . ?
H25B C25 H25C 109.5 . . ?
N1 C26 H26A 110.2 . . ?
N1 C26 H26B 110.2 . . ?
N1 C26 C27 107.6(2) . . ?
H26A C26 H26B 108.5 . . ?
C27 C26 H26A 110.2 . . ?
C27 C26 H26B 110.2 . . ?
N4 C27 N5 111.2(3) . . ?
N4 C27 C26 122.4(3) . . ?
N5 C27 C26 126.4(3) . . ?
N4 C28 C29 121.7(3) . . ?
C35 C28 N4 109.2(3) . . ?
C35 C28 C29 129.1(3) . . ?
C30 C29 C28 119.9(3) . . ?
C34 C29 C28 121.1(3) . . ?
C34 C29 C30 119.0(3) . . ?
C29 C30 H30 119.9 . . ?
C31 C30 C29 120.1(4) . . ?
C31 C30 H30 119.9 . . ?
C30 C31 H31 119.4 . . ?
C32 C31 C30 121.2(4) . . ?
C32 C31 H31 119.4 . . ?
C31 C32 H32 120.5 . . ?
C31 C32 C33 119.0(4) . . ?
C33 C32 H32 120.5 . . ?
C32 C33 H33 119.6 . . ?
C32 C33 C34 120.8(4) . . ?
C34 C33 H33 119.6 . . ?
C29 C34 C33 119.8(4) . . ?
C29 C34 H34 120.1 . . ?
C33 C34 H34 120.1 . . ?
N5 C35 C36 123.2(3) . . ?
C28 C35 N5 105.8(3) . . ?
C28 C35 C36 130.8(3) . . ?
C37 C36 C35 119.3(3) . . ?
C37 C36 C41 118.8(3) . . ?
C41 C36 C35 122.0(3) . . ?
C36 C37 H37 119.7 . . ?
C38 C37 C36 120.6(3) . . ?
C38 C37 H37 119.7 . . ?
C37 C38 H38 119.9 . . ?
C39 C38 C37 120.2(4) . . ?
C39 C38 H38 119.9 . . ?
C38 C39 H39 120.0 . . ?
C40 C39 C38 119.9(3) . . ?
C40 C39 H39 120.0 . . ?
C39 C40 H40 119.7 . . ?
C39 C40 C41 120.6(3) . . ?
C41 C40 H40 119.7 . . ?
C36 C41 H41 120.1 . . ?
C40 C41 C36 119.9(3) . . ?
C40 C41 H41 120.1 . . ?
N5 C42 H42A 109.5 . . ?
N5 C42 H42B 109.5 . . ?
N5 C42 H42C 109.5 . . ?
H42A C42 H42B 109.5 . . ?
H42A C42 H42C 109.5 . . ?
H42B C42 H42C 109.5 . . ?
N6 C43 C7 114.0(2) . . ?
N6 C43 H43A 108.8 . . ?
N6 C43 H43B 108.8 . . ?
C7 C43 H43A 108.8 . . ?
C7 C43 H43B 108.8 . . ?
H43A C43 H43B 107.7 . . ?
N6 C44 H44A 110.4 . . ?
N6 C44 H44B 110.4 . . ?
N6 C44 C45 106.4(2) . . ?
H44A C44 H44B 108.6 . . ?
C45 C44 H44A 110.4 . . ?
C45 C44 H44B 110.4 . . ?
N7 C45 N8 111.6(3) . . ?
N7 C45 C44 122.8(3) . . ?
N8 C45 C44 125.6(3) . . ?
N7 C46 C47 123.0(3) . . ?
C53 C46 N7 108.8(3) . . ?
C53 C46 C47 128.1(3) . . ?
C48 C47 C46 119.8(3) . . ?
C52 C47 C46 121.2(3) . . ?
C52 C47 C48 119.0(3) . . ?
C47 C48 H48 119.8 . . ?
C49 C48 C47 120.4(3) . . ?
C49 C48 H48 119.8 . . ?
C48 C49 H49 120.1 . . ?
C50 C49 C48 119.8(3) . . ?
C50 C49 H49 120.1 . . ?
C49 C50 H50 119.9 . . ?
C51 C50 C49 120.1(3) . . ?
C51 C50 H50 119.9 . . ?
C50 C51 H51 119.9 . . ?
C50 C51 C52 120.2(3) . . ?
C52 C51 H51 119.9 . . ?
C47 C52 H52 119.8 . . ?
C51 C52 C47 120.4(3) . . ?
C51 C52 H52 119.8 . . ?
N8 C53 C54 121.0(3) . . ?
C46 C53 N8 106.3(3) . . ?
C46 C53 C54 132.5(3) . . ?
C55 C54 C53 119.9(3) . . ?
C55 C54 C59 119.4(3) . . ?
C59 C54 C53 120.6(3) . . ?
C54 C55 H55 120.0 . . ?
C54 C55 C56 120.0(4) . . ?
C56 C55 H55 120.0 . . ?
C55 C56 H56 119.9 . . ?
C57 C56 C55 120.2(4) . . ?
C57 C56 H56 119.9 . . ?
C56 C57 H57 120.2 . . ?
C58 C57 C56 119.5(4) . . ?
C58 C57 H57 120.2 . . ?
C57 C58 H58 119.4 . . ?
C57 C58 C59 121.2(4) . . ?
C59 C58 H58 119.4 . . ?
C54 C59 H59 120.2 . . ?
C58 C59 C54 119.6(4) . . ?
C58 C59 H59 120.2 . . ?
N8 C60 H60A 109.5 . . ?
N8 C60 H60B 109.5 . . ?
N8 C60 H60C 109.5 . . ?
H60A C60 H60B 109.5 . . ?
H60A C60 H60C 109.5 . . ?
H60B C60 H60C 109.5 . . ?
N6 C61 H61A 110.0 . . ?
N6 C61 H61B 110.0 . . ?
N6 C61 C62 108.4(2) . . ?
H61A C61 H61B 108.4 . . ?
C62 C61 H61A 110.0 . . ?
C62 C61 H61B 110.0 . . ?
N9 C62 N10 111.4(3) . . ?
N9 C62 C61 123.3(3) . . ?
N10 C62 C61 125.2(3) . . ?
N9 C63 C64 123.2(3) . . ?
C70 C63 N9 108.8(3) . . ?
C70 C63 C64 128.0(3) . . ?
C65 C64 C63 121.3(3) . . ?
C69 C64 C63 120.8(3) . . ?
C69 C64 C65 117.9(3) . . ?
C64 C65 H65 119.5 . . ?
C66 C65 C64 121.1(3) . . ?
C66 C65 H65 119.5 . . ?
C65 C66 H66 119.9 . . ?
C65 C66 C67 120.3(4) . . ?
C67 C66 H66 119.9 . . ?
C66 C67 H67 120.5 . . ?
C68 C67 C66 119.0(4) . . ?
C68 C67 H67 120.5 . . ?
C67 C68 H68 119.8 . . ?
C69 C68 C67 120.3(4) . . ?
C69 C68 H68 119.8 . . ?
C64 C69 C68 121.3(4) . . ?
C64 C69 H69 119.3 . . ?
C68 C69 H69 119.3 . . ?
N10 C70 C71 120.0(3) . . ?
C63 C70 N10 106.2(3) . . ?
C63 C70 C71 133.8(3) . . ?
C70 C71 C72A 108.7(5) . . ?
C72B C71 C70 127.0(5) . . ?
C72B C71 C76B 118.3(5) . . ?
C76A C71 C70 131.5(6) . . ?
C76A C71 C72A 119.8(7) . . ?
C76B C71 C70 114.5(4) . . ?
C71 C72A H72A 121.6 . . ?
C73A C72A C71 116.8(10) . . ?
C73A C72A H72A 121.6 . . ?
C71 C72B H72B 119.2 . . ?
C71 C72B C73B 121.5(7) . . ?
C73B C72B H72B 119.2 . . ?
C72A C73A H73A 119.8 . . ?
C72A C73A C74A 120.4(11) . . ?
C74A C73A H73A 119.8 . . ?
C72B C73B H73B 120.1 . . ?
C74B C73B C72B 119.9(7) . . ?
C74B C73B H73B 120.1 . . ?
C73A C74A H74A 119.5 . . ?
C75A C74A C73A 121.0(11) . . ?
C75A C74A H74A 119.5 . . ?
C73B C74B H74B 118.9 . . ?
C73B C74B C75B 122.2(7) . . ?
C75B C74B H74B 118.9 . . ?
C74A C75A H75A 120.4 . . ?
C76A C75A C74A 119.1(11) . . ?
C76A C75A H75A 120.4 . . ?
C74B C75B H75B 121.2 . . ?
C74B C75B C76B 117.6(7) . . ?
C76B C75B H75B 121.2 . . ?
C71 C76A C75A 122.9(11) . . ?
C71 C76A H76A 118.5 . . ?
C75A C76A H76A 118.5 . . ?
C71 C76B H76B 119.8 . . ?
C75B C76B C71 120.4(6) . . ?
C75B C76B H76B 119.8 . . ?
N10 C77 H77A 109.5 . . ?
N10 C77 H77B 109.5 . . ?
N10 C77 H77C 109.5 . . ?
H77A C77 H77B 109.5 . . ?
H77A C77 H77C 109.5 . . ?
H77B C77 H77C 109.5 . . ?
O2 C78 O3 127.2(3) . . ?
O2 C78 C79 116.2(3) . . ?
O3 C78 C79 116.7(3) . . ?
C80 C79 C78 122.1(3) . . ?
C84 C79 C78 122.8(3) . . ?
C84 C79 C80 115.1(3) . . ?
F1 C80 C79 118.4(3) . . ?
F1 C80 C81 117.7(3) . . ?
C81 C80 C79 123.8(4) . . ?
C80 C81 H81 121.0 . . ?
C82 C81 C80 118.0(4) . . ?
C82 C81 H81 121.0 . . ?
C81 C82 H82 119.3 . . ?
C81 C82 C83 121.3(4) . . ?
C83 C82 H82 119.3 . . ?
C82 C83 H83 120.8 . . ?
C82 C83 C84 118.5(4) . . ?
C84 C83 H83 120.8 . . ?
F2 C84 C79 117.9(3) . . ?
F2 C84 C83 118.8(3) . . ?
C79 C84 C83 123.2(3) . . ?
N11 C85 C86 179.1(5) . . ?
C85 C86 H86A 109.5 . . ?
C85 C86 H86B 109.5 . . ?
C85 C86 H86C 109.5 . . ?
H86A C86 H86B 109.5 . . ?
H86A C86 H86C 109.5 . . ?
H86B C86 H86C 109.5 . . ?
F3 B1 F6 106.8(4) . . ?
F4 B1 F3 109.1(3) . . ?
F4 B1 F6 109.3(3) . . ?
F5 B1 F3 111.4(3) . . ?
F5 B1 F4 110.8(4) . . ?
F5 B1 F6 109.3(3) . . ?
F7 B2 F9B 112.0(4) . . ?
F7 B2 F10A 102.3(5) . . ?
F8 B2 F7 111.7(3) . . ?
F8 B2 F9B 94.9(4) . . ?
F8 B2 F10A 98.8(5) . . ?
F9A B2 F7 107.8(5) . . ?
F9A B2 F8 127.0(6) . . ?
F9A B2 F10A 105.9(6) . . ?
F10B B2 F7 115.7(4) . . ?
F10B B2 F8 118.5(4) . . ?
F10B B2 F9B 101.4(4) . . ?
H87A C87 H87B 109.5 . . ?
H87A C87 H87C 109.5 . . ?
H87B C87 H87C 109.5 . . ?
C88 C87 H87A 109.5 . . ?
C88 C87 H87B 109.5 . . ?
C88 C87 H87C 109.5 . . ?
N12A C88 C87 154.9(9) . . ?
N12B C88 C87 176.9(8) . . ?

loop_
_geom_bond_atom_site_label_1
_geom_bond_atom_site_label_2
_geom_bond_distance
_geom_bond_site_symmetry_2
_geom_bond_publ_flag
Fe1 O1 2.077(2) . ?
Fe1 O2 2.114(2) . ?
Fe1 N1 2.270(2) . ?
Fe1 N2 2.162(2) . ?
Fe1 N4 2.174(3) . ?
Fe1 N11 2.167(3) . ?
Fe2 O1 2.011(2) . ?
Fe2 O3 2.044(2) . ?
Fe2 N6 2.310(3) . ?
Fe2 N7 2.143(3) . ?
Fe2 N9 2.130(3) . ?
F1 C80 1.347(4) . ?
F2 C84 1.343(4) . ?
O1 C1 1.359(4) . ?
O2 C78 1.251(4) . ?
O3 C78 1.254(4) . ?
N1 C8 1.495(4) . ?
N1 C9 1.489(4) . ?
N1 C26 1.479(4) . ?
N2 C10 1.318(4) . ?
N2 C11 1.386(4) . ?
N3 C10 1.350(4) . ?
N3 C18 1.388(4) . ?
N3 C25 1.465(4) . ?
N4 C27 1.325(4) . ?
N4 C28 1.378(4) . ?
N5 C27 1.347(4) . ?
N5 C35 1.389(4) . ?
N5 C42 1.464(4) . ?
N6 C43 1.489(4) . ?
N6 C44 1.469(4) . ?
N6 C61 1.475(4) . ?
N7 C45 1.329(4) . ?
N7 C46 1.393(4) . ?
N8 C45 1.341(4) . ?
N8 C53 1.390(4) . ?
N8 C60 1.471(4) . ?
N9 C62 1.324(4) . ?
N9 C63 1.396(4) . ?
N10 C62 1.338(4) . ?
N10 C70 1.382(4) . ?
N10 C77 1.460(4) . ?
N11 C85 1.133(5) . ?
C1 C2 1.389(4) . ?
C1 C7 1.399(4) . ?
C2 C3 1.395(4) . ?
C2 C8 1.508(4) . ?
C3 H3 0.9500 . ?
C3 C4 1.395(5) . ?
C4 C5 1.515(5) . ?
C4 C6 1.394(5) . ?
C5 H5A 0.9800 . ?
C5 H5B 0.9800 . ?
C5 H5C 0.9800 . ?
C6 H6 0.9500 . ?
C6 C7 1.396(5) . ?
C7 C43 1.504(4) . ?
C8 H8A 0.9900 . ?
C8 H8B 0.9900 . ?
C9 H9A 0.9900 . ?
C9 H9B 0.9900 . ?
C9 C10 1.502(4) . ?
C11 C12 1.476(4) . ?
C11 C18 1.370(4) . ?
C12 C13 1.395(5) . ?
C12 C17 1.399(4) . ?
C13 H13 0.9500 . ?
C13 C14 1.380(5) . ?
C14 H14 0.9500 . ?
C14 C15 1.377(6) . ?
C15 H15 0.9500 . ?
C15 C16 1.381(6) . ?
C16 H16 0.9500 . ?
C16 C17 1.391(5) . ?
C17 H17 0.9500 . ?
C18 C19 1.482(4) . ?
C19 C20 1.391(5) . ?
C19 C24 1.381(5) . ?
C20 H20 0.9500 . ?
C20 C21 1.392(5) . ?
C21 H21 0.9500 . ?
C21 C22 1.376(5) . ?
C22 H22 0.9500 . ?
C22 C23 1.377(5) . ?
C23 H23 0.9500 . ?
C23 C24 1.390(5) . ?
C24 H24 0.9500 . ?
C25 H25A 0.9800 . ?
C25 H25B 0.9800 . ?
C25 H25C 0.9800 . ?
C26 H26A 0.9900 . ?
C26 H26B 0.9900 . ?
C26 C27 1.490(4) . ?
C28 C29 1.472(4) . ?
C28 C35 1.373(4) . ?
C29 C30 1.393(5) . ?
C29 C34 1.382(5) . ?
C30 H30 0.9500 . ?
C30 C31 1.377(5) . ?
C31 H31 0.9500 . ?
C31 C32 1.371(7) . ?
C32 H32 0.9500 . ?
C32 C33 1.373(6) . ?
C33 H33 0.9500 . ?
C33 C34 1.396(5) . ?
C34 H34 0.9500 . ?
C35 C36 1.477(5) . ?
C36 C37 1.390(5) . ?
C36 C41 1.404(5) . ?
C37 H37 0.9500 . ?
C37 C38 1.388(5) . ?
C38 H38 0.9500 . ?
C38 C39 1.382(5) . ?
C39 H39 0.9500 . ?
C39 C40 1.373(6) . ?
C40 H40 0.9500 . ?
C40 C41 1.391(5) . ?
C41 H41 0.9500 . ?
C42 H42A 0.9800 . ?
C42 H42B 0.9800 . ?
C42 H42C 0.9800 . ?
C43 H43A 0.9900 . ?
C43 H43B 0.9900 . ?
C44 H44A 0.9900 . ?
C44 H44B 0.9900 . ?
C44 C45 1.499(4) . ?
C46 C47 1.474(4) . ?
C46 C53 1.368(4) . ?
C47 C48 1.395(5) . ?
C47 C52 1.390(5) . ?
C48 H48 0.9500 . ?
C48 C49 1.390(5) . ?
C49 H49 0.9500 . ?
C49 C50 1.385(5) . ?
C50 H50 0.9500 . ?
C50 C51 1.379(5) . ?
C51 H51 0.9500 . ?
C51 C52 1.389(5) . ?
C52 H52 0.9500 . ?
C53 C54 1.483(5) . ?
C54 C55 1.378(5) . ?
C54 C59 1.386(6) . ?
C55 H55 0.9500 . ?
C55 C56 1.391(5) . ?
C56 H56 0.9500 . ?
C56 C57 1.375(6) . ?
C57 H57 0.9500 . ?
C57 C58 1.360(7) . ?
C58 H58 0.9500 . ?
C58 C59 1.380(6) . ?
C59 H59 0.9500 . ?
C60 H60A 0.9800 . ?
C60 H60B 0.9800 . ?
C60 H60C 0.9800 . ?
C61 H61A 0.9900 . ?
C61 H61B 0.9900 . ?
C61 C62 1.493(4) . ?
C63 C64 1.473(5) . ?
C63 C70 1.362(5) . ?
C64 C65 1.397(5) . ?
C64 C69 1.378(5) . ?
C65 H65 0.9500 . ?
C65 C66 1.374(5) . ?
C66 H66 0.9500 . ?
C66 C67 1.385(6) . ?
C67 H67 0.9500 . ?
C67 C68 1.384(6) . ?
C68 H68 0.9500 . ?
C68 C69 1.378(6) . ?
C69 H69 0.9500 . ?
C70 C71 1.474(5) . ?
C71 C72A 1.475(10) . ?
C71 C72B 1.356(8) . ?
C71 C76A 1.341(11) . ?
C71 C76B 1.459(8) . ?
C72A H72A 0.9500 . ?
C72A C73A 1.399(11) . ?
C72B H72B 0.9500 . ?
C72B C73B 1.397(8) . ?
C73A H73A 0.9500 . ?
C73A C74A 1.407(12) . ?
C73B H73B 0.9500 . ?
C73B C74B 1.381(9) . ?
C74A H74A 0.9500 . ?
C74A C75A 1.377(12) . ?
C74B H74B 0.9500 . ?
C74B C75B 1.386(8) . ?
C75A H75A 0.9500 . ?
C75A C76A 1.376(11) . ?
C75B H75B 0.9500 . ?
C75B C76B 1.413(8) . ?
C76A H76A 0.9500 . ?
C76B H76B 0.9500 . ?
C77 H77A 0.9800 . ?
C77 H77B 0.9800 . ?
C77 H77C 0.9800 . ?
C78 C79 1.506(4) . ?
C79 C80 1.394(5) . ?
C79 C84 1.381(5) . ?
C80 C81 1.376(6) . ?
C81 H81 0.9500 . ?
C81 C82 1.370(7) . ?
C82 H82 0.9500 . ?
C82 C83 1.373(6) . ?
C83 H83 0.9500 . ?
C83 C84 1.384(5) . ?
C85 C86 1.470(6) . ?
C86 H86A 0.9800 . ?
C86 H86B 0.9800 . ?
C86 H86C 0.9800 . ?
F3 B1 1.389(5) . ?
F4 B1 1.379(5) . ?
F5 B1 1.363(5) . ?
F6 B1 1.393(5) . ?
F7 B2 1.374(5) . ?
F8 B2 1.346(5) . ?
F9A B2 1.339(8) . ?
F9B B2 1.484(7) . ?
F10A B2 1.427(9) . ?
F10B B2 1.339(6) . ?
N12A C88 1.178(13) . ?
N12B C88 1.114(8) . ?
C87 H87A 0.9800 . ?
C87 H87B 0.9800 . ?
C87 H87C 0.9800 . ?
C87 C88 1.427(7) . ?

loop_
_geom_torsion_atom_site_label_1
_geom_torsion_atom_site_label_2
_geom_torsion_atom_site_label_3
_geom_torsion_atom_site_label_4
_geom_torsion
_geom_torsion_site_symmetry_1
_geom_torsion_site_symmetry_2
_geom_torsion_site_symmetry_3
_geom_torsion_site_symmetry_4
_geom_torsion_publ_flag
Fe1 O1 C1 C2 -54.4(3) . . . . ?
Fe1 O1 C1 C7 123.9(2) . . . . ?
Fe1 O2 C78 O3 -4.9(5) . . . . ?
Fe1 O2 C78 C79 175.8(2) . . . . ?
Fe1 N1 C8 C2 -65.1(3) . . . . ?
Fe1 N1 C9 C10 25.1(3) . . . . ?
Fe1 N1 C26 C27 41.3(3) . . . . ?
Fe1 N2 C10 N3 -154.2(2) . . . . ?
Fe1 N2 C10 C9 26.8(3) . . . . ?
Fe1 N2 C11 C12 -37.4(4) . . . . ?
Fe1 N2 C11 C18 144.3(2) . . . . ?
Fe1 N4 C27 N5 179.07(19) . . . . ?
Fe1 N4 C27 C26 0.9(4) . . . . ?
Fe1 N4 C28 C29 1.6(5) . . . . ?
Fe1 N4 C28 C35 -178.7(2) . . . . ?
Fe2 O1 C1 C2 122.7(2) . . . . ?
Fe2 O1 C1 C7 -59.0(3) . . . . ?
Fe2 O3 C78 O2 -15.1(5) . . . . ?
Fe2 O3 C78 C79 164.2(2) . . . . ?
Fe2 N6 C43 C7 -47.3(3) . . . . ?
Fe2 N6 C44 C45 37.6(3) . . . . ?
Fe2 N6 C61 C62 37.1(3) . . . . ?
Fe2 N7 C45 N8 -179.0(2) . . . . ?
Fe2 N7 C45 C44 0.6(4) . . . . ?
Fe2 N7 C46 C47 0.6(5) . . . . ?
Fe2 N7 C46 C53 178.4(3) . . . . ?
Fe2 N9 C62 N10 -163.9(2) . . . . ?
Fe2 N9 C62 C61 13.3(4) . . . . ?
Fe2 N9 C63 C64 -24.2(5) . . . . ?
Fe2 N9 C63 C70 156.0(3) . . . . ?
F1 C80 C81 C82 177.9(5) . . . . ?
O1 C1 C2 C3 178.2(3) . . . . ?
O1 C1 C2 C8 1.4(4) . . . . ?
O1 C1 C7 C6 -178.8(3) . . . . ?
O1 C1 C7 C43 -6.1(4) . . . . ?
O2 C78 C79 C80 47.9(5) . . . . ?
O2 C78 C79 C84 -132.1(4) . . . . ?
O3 C78 C79 C80 -131.4(4) . . . . ?
O3 C78 C79 C84 48.6(5) . . . . ?
N1 C9 C10 N2 -37.1(4) . . . . ?
N1 C9 C10 N3 143.9(3) . . . . ?
N1 C26 C27 N4 -30.6(4) . . . . ?
N1 C26 C27 N5 151.5(3) . . . . ?
N2 C11 C12 C13 -40.7(4) . . . . ?
N2 C11 C12 C17 138.1(3) . . . . ?
N2 C11 C18 N3 0.4(3) . . . . ?
N2 C11 C18 C19 -177.3(3) . . . . ?
N3 C18 C19 C20 118.3(4) . . . . ?
N3 C18 C19 C24 -63.7(4) . . . . ?
N4 C28 C29 C30 -52.0(4) . . . . ?
N4 C28 C29 C34 127.0(3) . . . . ?
N4 C28 C35 N5 -0.1(3) . . . . ?
N4 C28 C35 C36 174.5(3) . . . . ?
N5 C35 C36 C37 124.8(3) . . . . ?
N5 C35 C36 C41 -54.7(5) . . . . ?
N6 C44 C45 N7 -27.8(4) . . . . ?
N6 C44 C45 N8 151.8(3) . . . . ?
N6 C61 C62 N9 -37.3(4) . . . . ?
N6 C61 C62 N10 139.6(3) . . . . ?
N7 C46 C47 C48 40.8(5) . . . . ?
N7 C46 C47 C52 -141.0(3) . . . . ?
N7 C46 C53 N8 -0.2(4) . . . . ?
N7 C46 C53 C54 -175.4(4) . . . . ?
N8 C53 C54 C55 -106.3(4) . . . . ?
N8 C53 C54 C59 71.2(5) . . . . ?
N9 C63 C64 C65 -41.3(5) . . . . ?
N9 C63 C64 C69 140.7(4) . . . . ?
N9 C63 C70 N10 -0.7(4) . . . . ?
N9 C63 C70 C71 -179.9(4) . . . . ?
N10 C70 C71 C72A 94.0(6) . . . . ?
N10 C70 C71 C72B 81.0(6) . . . . ?
N10 C70 C71 C76A -83.3(9) . . . . ?
N10 C70 C71 C76B -93.5(5) . . . . ?
C1 C2 C3 C4 0.8(5) . . . . ?
C1 C2 C8 N1 63.8(3) . . . . ?
C1 C7 C43 N6 62.9(4) . . . . ?
C2 C1 C7 C6 -0.5(4) . . . . ?
C2 C1 C7 C43 172.2(3) . . . . ?
C2 C3 C4 C5 -177.0(3) . . . . ?
C2 C3 C4 C6 -0.7(5) . . . . ?
C3 C2 C8 N1 -112.9(3) . . . . ?
C3 C4 C6 C7 0.0(5) . . . . ?
C4 C6 C7 C1 0.6(5) . . . . ?
C4 C6 C7 C43 -171.9(3) . . . . ?
C5 C4 C6 C7 176.3(3) . . . . ?
C6 C7 C43 N6 -124.6(3) . . . . ?
C7 C1 C2 C3 -0.2(4) . . . . ?
C7 C1 C2 C8 -176.9(3) . . . . ?
C8 N1 C9 C10 -97.0(3) . . . . ?
C8 N1 C26 C27 161.4(2) . . . . ?
C8 C2 C3 C4 177.5(3) . . . . ?
C9 N1 C8 C2 55.4(3) . . . . ?
C9 N1 C26 C27 -75.4(3) . . . . ?
C10 N2 C11 C12 177.9(3) . . . . ?
C10 N2 C11 C18 -0.5(3) . . . . ?
C10 N3 C18 C11 -0.2(3) . . . . ?
C10 N3 C18 C19 177.8(3) . . . . ?
C11 N2 C10 N3 0.4(3) . . . . ?
C11 N2 C10 C9 -178.7(3) . . . . ?
C11 C12 C13 C14 177.4(3) . . . . ?
C11 C12 C17 C16 -176.9(3) . . . . ?
C11 C18 C19 C20 -64.4(5) . . . . ?
C11 C18 C19 C24 113.6(4) . . . . ?
C12 C11 C18 N3 -177.8(3) . . . . ?
C12 C11 C18 C19 4.6(6) . . . . ?
C12 C13 C14 C15 0.2(6) . . . . ?
C13 C12 C17 C16 1.9(5) . . . . ?
C13 C14 C15 C16 0.6(6) . . . . ?
C14 C15 C16 C17 -0.1(6) . . . . ?
C15 C16 C17 C12 -1.1(5) . . . . ?
C17 C12 C13 C14 -1.5(5) . . . . ?
C18 N3 C10 N2 -0.1(3) . . . . ?
C18 N3 C10 C9 178.9(3) . . . . ?
C18 C11 C12 C13 137.2(3) . . . . ?
C18 C11 C12 C17 -44.0(5) . . . . ?
C18 C19 C20 C21 178.5(3) . . . . ?
C18 C19 C24 C23 -178.9(3) . . . . ?
C19 C20 C21 C22 0.3(6) . . . . ?
C20 C19 C24 C23 -0.8(5) . . . . ?
C20 C21 C22 C23 -0.5(6) . . . . ?
C21 C22 C23 C24 0.1(6) . . . . ?
C22 C23 C24 C19 0.6(6) . . . . ?
C24 C19 C20 C21 0.4(5) . . . . ?
C25 N3 C10 N2 -176.1(3) . . . . ?
C25 N3 C10 C9 3.0(5) . . . . ?
C25 N3 C18 C11 175.8(3) . . . . ?
C25 N3 C18 C19 -6.3(5) . . . . ?
C26 N1 C8 C2 178.0(2) . . . . ?
C26 N1 C9 C10 140.4(3) . . . . ?
C27 N4 C28 C29 -179.6(3) . . . . ?
C27 N4 C28 C35 0.1(3) . . . . ?
C27 N5 C35 C28 0.0(3) . . . . ?
C27 N5 C35 C36 -175.1(3) . . . . ?
C28 N4 C27 N5 -0.1(3) . . . . ?
C28 N4 C27 C26 -178.3(3) . . . . ?
C28 C29 C30 C31 178.5(3) . . . . ?
C28 C29 C34 C33 -178.5(3) . . . . ?
C28 C35 C36 C37 -48.9(5) . . . . ?
C28 C35 C36 C41 131.6(4) . . . . ?
C29 C28 C35 N5 179.7(3) . . . . ?
C29 C28 C35 C36 -5.8(6) . . . . ?
C29 C30 C31 C32 0.1(6) . . . . ?
C30 C29 C34 C33 0.4(5) . . . . ?
C30 C31 C32 C33 0.2(7) . . . . ?
C31 C32 C33 C34 -0.3(6) . . . . ?
C32 C33 C34 C29 -0.1(6) . . . . ?
C34 C29 C30 C31 -0.4(5) . . . . ?
C35 N5 C27 N4 0.1(3) . . . . ?
C35 N5 C27 C26 178.2(3) . . . . ?
C35 C28 C29 C30 128.4(4) . . . . ?
C35 C28 C29 C34 -52.7(5) . . . . ?
C35 C36 C37 C38 -178.0(3) . . . . ?
C35 C36 C41 C40 178.1(3) . . . . ?
C36 C37 C38 C39 -0.2(5) . . . . ?
C37 C36 C41 C40 -1.5(5) . . . . ?
C37 C38 C39 C40 -1.2(5) . . . . ?
C38 C39 C40 C41 1.2(5) . . . . ?
C39 C40 C41 C36 0.1(5) . . . . ?
C41 C36 C37 C38 1.6(5) . . . . ?
C42 N5 C27 N4 -179.9(3) . . . . ?
C42 N5 C27 C26 -1.8(5) . . . . ?
C42 N5 C35 C28 180.0(3) . . . . ?
C42 N5 C35 C36 4.9(5) . . . . ?
C43 N6 C44 C45 161.6(3) . . . . ?
C43 N6 C61 C62 -85.9(3) . . . . ?
C44 N6 C43 C7 -168.1(3) . . . . ?
C44 N6 C61 C62 152.5(3) . . . . ?
C45 N7 C46 C47 -177.4(3) . . . . ?
C45 N7 C46 C53 0.4(4) . . . . ?
C45 N8 C53 C46 -0.1(4) . . . . ?
C45 N8 C53 C54 175.8(3) . . . . ?
C46 N7 C45 N8 -0.4(4) . . . . ?
C46 N7 C45 C44 179.2(3) . . . . ?
C46 C47 C48 C49 178.9(3) . . . . ?
C46 C47 C52 C51 -178.3(3) . . . . ?
C46 C53 C54 C55 68.3(5) . . . . ?
C46 C53 C54 C59 -114.2(5) . . . . ?
C47 C46 C53 N8 177.4(3) . . . . ?
C47 C46 C53 C54 2.2(6) . . . . ?
C47 C48 C49 C50 -0.9(5) . . . . ?
C48 C47 C52 C51 -0.1(5) . . . . ?
C48 C49 C50 C51 0.5(6) . . . . ?
C49 C50 C51 C52 0.1(6) . . . . ?
C50 C51 C52 C47 -0.3(5) . . . . ?
C52 C47 C48 C49 0.7(5) . . . . ?
C53 N8 C45 N7 0.3(4) . . . . ?
C53 N8 C45 C44 -179.3(3) . . . . ?
C53 C46 C47 C48 -136.5(4) . . . . ?
C53 C46 C47 C52 41.7(5) . . . . ?
C53 C54 C55 C56 176.3(3) . . . . ?
C53 C54 C59 C58 -176.0(4) . . . . ?
C54 C55 C56 C57 -0.3(6) . . . . ?
C55 C54 C59 C58 1.5(6) . . . . ?
C55 C56 C57 C58 1.5(6) . . . . ?
C56 C57 C58 C59 -1.2(7) . . . . ?
C57 C58 C59 C54 -0.3(7) . . . . ?
C59 C54 C55 C56 -1.2(6) . . . . ?
C60 N8 C45 N7 174.9(3) . . . . ?
C60 N8 C45 C44 -4.8(6) . . . . ?
C60 N8 C53 C46 -174.6(3) . . . . ?
C60 N8 C53 C54 1.2(5) . . . . ?
C61 N6 C43 C7 70.8(3) . . . . ?
C61 N6 C44 C45 -75.6(3) . . . . ?
C62 N9 C63 C64 -178.9(3) . . . . ?
C62 N9 C63 C70 1.4(3) . . . . ?
C62 N10 C70 C63 -0.3(3) . . . . ?
C62 N10 C70 C71 179.0(3) . . . . ?
C63 N9 C62 N10 -1.6(3) . . . . ?
C63 N9 C62 C61 175.7(3) . . . . ?
C63 C64 C65 C66 -177.7(4) . . . . ?
C63 C64 C69 C68 178.0(4) . . . . ?
C63 C70 C71 C72A -86.8(7) . . . . ?
C63 C70 C71 C72B -99.9(6) . . . . ?
C63 C70 C71 C76A 95.8(9) . . . . ?
C63 C70 C71 C76B 85.6(6) . . . . ?
C64 C63 C70 N10 179.6(3) . . . . ?
C64 C63 C70 C71 0.4(6) . . . . ?
C64 C65 C66 C67 -0.8(7) . . . . ?
C65 C64 C69 C68 -0.2(7) . . . . ?
C65 C66 C67 C68 0.8(8) . . . . ?
C66 C67 C68 C69 -0.5(9) . . . . ?
C67 C68 C69 C64 0.2(8) . . . . ?
C69 C64 C65 C66 0.4(6) . . . . ?
C70 N10 C62 N9 1.2(3) . . . . ?
C70 N10 C62 C61 -176.0(3) . . . . ?
C70 C63 C64 C65 138.4(4) . . . . ?
C70 C63 C64 C69 -39.7(5) . . . . ?
C70 C71 C72A C73A -177.1(8) . . . . ?
C70 C71 C72B C73B -175.4(5) . . . . ?
C70 C71 C76A C75A 176.7(8) . . . . ?
C70 C71 C76B C75B 175.2(5) . . . . ?
C71 C72A C73A C74A 1.2(15) . . . . ?
C71 C72B C73B C74B 2.4(10) . . . . ?
C72A C71 C76A C75A -0.4(15) . . . . ?
C72A C73A C74A C75A -3.3(17) . . . . ?
C72B C71 C76B C75B 0.2(9) . . . . ?
C72B C73B C74B C75B -3.0(10) . . . . ?
C73A C74A C75A C76A 3.5(17) . . . . ?
C73B C74B C75B C76B 2.2(9) . . . . ?
C74A C75A C76A C71 -1.6(17) . . . . ?
C74B C75B C76B C71 -0.7(9) . . . . ?
C76A C71 C72A C73A 0.5(13) . . . . ?
C76B C71 C72B C73B -1.0(9) . . . . ?
C77 N10 C62 N9 180.0(3) . . . . ?
C77 N10 C62 C61 2.8(5) . . . . ?
C77 N10 C70 C63 -179.0(3) . . . . ?
C77 N10 C70 C71 0.3(5) . . . . ?
C78 C79 C80 F1 0.5(6) . . . . ?
C78 C79 C80 C81 178.1(4) . . . . ?
C78 C79 C84 F2 4.2(5) . . . . ?
C78 C79 C84 C83 -178.1(4) . . . . ?
C79 C80 C81 C82 0.2(8) . . . . ?
C80 C79 C84 F2 -175.8(3) . . . . ?
C80 C79 C84 C83 1.9(6) . . . . ?
C80 C81 C82 C83 1.4(9) . . . . ?
C81 C82 C83 C84 -1.3(8) . . . . ?
C82 C83 C84 F2 177.3(4) . . . . ?
C82 C83 C84 C79 -0.4(7) . . . . ?
C84 C79 C80 F1 -179.5(4) . . . . ?
C84 C79 C80 C81 -1.8(7) . . . . ?

loop_
_smtbx_masks_void_nr
_smtbx_masks_void_average_x
_smtbx_masks_void_average_y
_smtbx_masks_void_average_z
_smtbx_masks_void_volume
_smtbx_masks_void_count_electrons
_smtbx_masks_void_content
1 0.500 0.000 0.000 847.7 224.6 ?
